data_2020632
loop_
_publ_author_name
'Seidel, R\"udiger W.'
'Goddard, Richard'
'Mayer-Gall, Thomas'
'Oppel, Iris M.'

_publ_section_title
;
 A synchrotron study of
 [5,10,15,20-tetrakis(3-cyanophenyl)porphyrinato-\k^4^<i>N</i>^5^,<i>N</i>^10^,<i>N</i>^15^,<i>N</i>^20^]copper(II)
 nitrobenzene trisolvate at 80K
;
_journal_coeditor_code YP3128
_journal_issue 11
_journal_name_full 'Acta Crystallographica Section C'
_journal_page_first 861
_journal_page_last 866
_journal_paper_doi 10.1107/S2053229616015515
_journal_volume 72
_journal_year 2016
_chemical_formula_iupac '[Cu (C48 H24 N8)], 3C6 H5 N O2'
_chemical_formula_moiety 'C48 H24 Cu N8, 3(C6 H5 N O2)'
_chemical_formula_sum 'C66 H39 Cu N11 O6'
_chemical_formula_weight 1145.62
_chemical_name_systematic
;
5,10,15,20-tetrakis(3-cyanophenyl)porphyrinatocopper(II) nitrobenzene trisolvate
;
_space_group_crystal_system triclinic
_space_group_IT_number 2
_space_group_name_Hall '-P 1'
_space_group_name_H-M_alt 'P -1'
_symmetry_space_group_name_Hall '-P 1'
_symmetry_space_group_name_H-M 'P -1'
_atom_sites_solution_hydrogens geom
_atom_sites_solution_primary iterative
_atom_sites_solution_secondary difmap
_cell_angle_alpha 104.37(3)
_cell_angle_beta 94.85(10)
_cell_angle_gamma 96.85(8)
_cell_formula_units_Z 1
_cell_length_a 8.234(4)
_cell_length_b 11.872(9)
_cell_length_c 14.212(7)
_cell_measurement_reflns_used 34070
_cell_measurement_temperature 80(2)
_cell_measurement_theta_max 23.723
_cell_measurement_theta_min 1.180
_cell_volume 1326.8(14)
_computing_cell_refinement
;
XDS (Kabsch, 2010)
;
_computing_data_collection
;
P11 Crystallography Control (Meents <i>et al.</i>,  2013)
;
_computing_data_reduction
;
XDS (Kabsch, 2010)
;
_computing_molecular_graphics
;
DIAMOND (Brandenburg, 2014)
;
_computing_publication_material
;
enCIFer (Allen <i>et al.</i>,  2004)
;
_computing_structure_refinement
;
SHELXL2014 (Sheldrick, 2015)
;
_computing_structure_solution
;
SUPERFLIP (Palatinus & Chapuis, 2007) and EDMA (Palatinus <i>et al.</i>,
2012)'
;
_diffrn_ambient_temperature 80(2)
_diffrn_detector_area_resol_mean 5.81
_diffrn_measured_fraction_theta_full 0.996
_diffrn_measured_fraction_theta_max 0.962
_diffrn_measurement_device_type
;
P11 beamline at PETRA III with Pilatus 6M detector (Kraft <i>et al.</i>,
2009)
;
_diffrn_measurement_method '\f scans'
_diffrn_radiation_type synchrotron
_diffrn_radiation_wavelength 0.56305
_diffrn_reflns_av_R_equivalents 0.0384
_diffrn_reflns_limit_h_max 11
_diffrn_reflns_limit_h_min -11
_diffrn_reflns_limit_k_max 16
_diffrn_reflns_limit_k_min -16
_diffrn_reflns_limit_l_max 20
_diffrn_reflns_limit_l_min -20
_diffrn_reflns_number 43137
_diffrn_reflns_theta_full 19.745
_diffrn_reflns_theta_max 23.723
_diffrn_reflns_theta_min 1.180
_exptl_absorpt_coefficient_mu 0.263
_exptl_absorpt_correction_T_max 1.000
_exptl_absorpt_correction_T_min 0.918
_exptl_absorpt_correction_type multi-scan
_exptl_absorpt_process_details
;
(XDS; Kabsch, 2010)
;
_exptl_crystal_colour purple
_exptl_crystal_density_diffrn 1.434
_exptl_crystal_description prism
_exptl_crystal_F_000 589
_exptl_crystal_size_max 0.037
_exptl_crystal_size_mid 0.013
_exptl_crystal_size_min 0.009
_refine_diff_density_max 0.974
_refine_diff_density_min -1.133
_refine_ls_extinction_method none
_refine_ls_goodness_of_fit_ref 1.050
_refine_ls_hydrogen_treatment constr
_refine_ls_matrix_type full
_refine_ls_number_parameters 389
_refine_ls_number_reflns 7802
_refine_ls_number_restraints 60
_refine_ls_restrained_S_all 1.047
_refine_ls_R_factor_all 0.0529
_refine_ls_R_factor_gt 0.0490
_refine_ls_shift/su_max 0.000
_refine_ls_shift/su_mean 0.000
_refine_ls_structure_factor_coef Fsqd
_refine_ls_weighting_details 'w=1/[\s^2^(Fo^2^)+(0.0494P)^2^+2.9063P] where P=(Fo^2^+2Fc^2^)/3'
_refine_ls_weighting_scheme calc
_refine_ls_wR_factor_gt 0.1273
_refine_ls_wR_factor_ref 0.1297
_reflns_number_gt 7176
_reflns_number_total 7802
_reflns_threshold_expression 'I > 2\s(I)'
_cod_data_source_file yp3128sup1.cif
_cod_data_source_block I
_cod_depositor_comments 'Adding full bibliography for 2020632.cif.'
_cod_database_code 2020632
_cod_database_fobs_code 2020632
_shelx_space_group_comment
;
The symmetry employed for this shelxl refinement is uniquely defined
by the following loop, which should always be used as a source of
symmetry information in preference to the above space-group names.
They are only intended as comments.
;
_shelx_estimated_absorpt_t_min 0.990
_shelx_estimated_absorpt_t_max 0.998

loop_
_space_group_symop_operation_xyz
'x, y, z'
'-x, -y, -z'

loop_
_atom_site_type_symbol
_atom_site_label
_atom_site_fract_x
_atom_site_fract_y
_atom_site_fract_z
_atom_site_U_iso_or_equiv
_atom_site_adp_type
_atom_site_calc_flag
_atom_site_occupancy
_atom_site_disorder_assembly
_atom_site_disorder_group
Cu Cu1 0.0000 0.5000 0.5000 0.00671(8) Uani d 1 . .
N N1 0.6994(2) 0.32906(15) 0.95871(12) 0.0144(3) Uani d 1 . .
N N2 0.5750(2) -0.08604(15) 0.23767(14) 0.0190(3) Uani d 1 . .
N N21 0.02618(18) 0.58412(12) 0.64199(10) 0.0059(2) Uani d 1 . .
N N22 0.09972(18) 0.36511(12) 0.53325(10) 0.0066(2) Uani d 1 . .
C C1 -0.0107(2) 0.69490(14) 0.68306(12) 0.0070(3) Uani d 1 . .
C C2 0.0317(2) 0.72614(15) 0.78785(12) 0.0105(3) Uani d 1 . .
H H2 0.0167 0.7971 0.8327 0.013 Uiso calc 1 . .
C C3 0.0970(2) 0.63481(15) 0.81011(12) 0.0093(3) Uani d 1 . .
H H3 0.1386 0.6304 0.8733 0.011 Uiso calc 1 . .
C C4 0.0909(2) 0.54588(14) 0.71940(11) 0.0065(3) Uani d 1 . .
C C5 0.1438(2) 0.43677(14) 0.71330(11) 0.0061(3) Uani d 1 . .
C C6 0.1465(2) 0.35264(14) 0.62531(12) 0.0073(3) Uani d 1 . .
C C7 0.1955(2) 0.23842(15) 0.61857(13) 0.0114(3) Uani d 1 . .
H H7 0.2324 0.2086 0.6715 0.014 Uiso calc 1 . .
C C8 0.1785(2) 0.18180(15) 0.52180(13) 0.0121(3) Uani d 1 . .
H H8 0.2018 0.1048 0.4942 0.014 Uiso calc 1 . .
C C9 0.1184(2) 0.26042(14) 0.46891(12) 0.0081(3) Uani d 1 . .
C C10 0.0780(2) 0.23160(14) 0.36749(12) 0.0071(3) Uani d 1 . .
C C51 0.3989(2) 0.36336(14) 0.91937(12) 0.0074(3) Uani d 1 . .
C C52 0.3537(2) 0.38807(14) 0.83029(12) 0.0077(3) Uani d 1 . .
H H52 0.4323 0.3912 0.7854 0.009 Uiso calc 1 . .
C C53 0.1939(2) 0.40814(13) 0.80724(11) 0.0063(3) Uani d 1 . .
C C54 0.0792(2) 0.40126(14) 0.87430(12) 0.0074(3) Uani d 1 . .
H H54 -0.0307 0.4138 0.8591 0.009 Uiso calc 1 . .
C C55 0.1251(2) 0.37619(15) 0.96280(12) 0.0090(3) Uani d 1 . .
H H55 0.0461 0.3717 1.0072 0.011 Uiso calc 1 . .
C C56 0.2850(2) 0.35780(15) 0.98655(12) 0.0094(3) Uani d 1 . .
H H56 0.3166 0.3418 1.0472 0.011 Uiso calc 1 . .
C C57 0.5659(2) 0.34414(15) 0.94157(12) 0.0101(3) Uani d 1 . .
C C101 0.2809(2) -0.02879(14) 0.24570(12) 0.0085(3) Uani d 1 . .
C C102 0.2607(2) 0.08212(14) 0.30248(12) 0.0082(3) Uani d 1 . .
H H102 0.3541 0.1363 0.3363 0.010 Uiso calc 1 . .
C C103 0.1031(2) 0.11283(14) 0.30923(12) 0.0074(3) Uani d 1 . .
C C104 -0.0328(2) 0.03053(14) 0.25935(12) 0.0090(3) Uani d 1 . .
H H104 -0.1408 0.0502 0.2644 0.011 Uiso calc 1 . .
C C105 -0.0118(2) -0.07955(15) 0.20254(13) 0.0104(3) Uani d 1 . .
H H105 -0.1053 -0.1341 0.1693 0.012 Uiso calc 1 . .
C C106 0.1452(2) -0.10993(14) 0.19439(13) 0.0099(3) Uani d 1 . .
H H106 0.1603 -0.1843 0.1548 0.012 Uiso calc 1 . .
C C107 0.4445(2) -0.06028(15) 0.24046(14) 0.0124(3) Uani d 1 . .
O O1 0.3979(3) 0.43185(19) 0.34409(16) 0.0379(5) Uani d 1 . .
O O2 0.2887(2) 0.50260(17) 0.23127(13) 0.0279(4) Uani d 1 . .
N N3 0.3365(2) 0.50953(18) 0.31689(15) 0.0236(4) Uani d 1 . .
C C11 0.3205(3) 0.6179(2) 0.39096(16) 0.0206(4) Uani d 1 . .
C C12 0.3550(3) 0.6213(2) 0.48943(17) 0.0260(5) Uani d 1 . .
H H12 0.3869 0.5552 0.5086 0.031 Uiso calc 1 . .
C C13 0.3415(3) 0.7241(3) 0.55864(17) 0.0302(6) Uani d 1 . .
H H13 0.3645 0.7289 0.6263 0.036 Uiso calc 1 . .
C C14 0.2944(3) 0.8202(2) 0.52978(18) 0.0308(5) Uani d 1 . .
H H14 0.2863 0.8905 0.5776 0.037 Uiso calc 1 . .
C C15 0.2591(3) 0.8136(2) 0.43061(18) 0.0288(5) Uani d 1 . .
H H15 0.2259 0.8793 0.4112 0.035 Uiso calc 1 . .
C C16 0.2721(3) 0.7120(2) 0.36030(16) 0.0232(4) Uani d 1 . .
H H16 0.2483 0.7070 0.2927 0.028 Uiso calc 1 . .
O O3 0.2297(14) 0.1246(8) 0.0730(7) 0.054(3) Uiso d 0.261(5) A -1
O O4 0.1129(11) -0.0405(8) -0.0211(7) 0.047(2) Uiso d 0.261(5) A -1
N N4 0.2302(11) 0.0300(8) 0.0159(7) 0.032(2) Uiso d 0.261(5) A -1
C C21 0.3953(6) -0.0015(6) -0.0055(5) 0.0237(19) Uiso d 0.261(5) A -1
C C22 0.4071(6) -0.1080(5) -0.0709(4) 0.0148(16) Uiso d 0.261(5) A -1
H H22 0.3100 -0.1594 -0.1029 0.018 Uiso calc 0.261(5) A -1
C C23 0.5609(9) -0.1392(5) -0.0897(4) 0.0233(18) Uiso d 0.261(5) A -1
H H23 0.5689 -0.2119 -0.1344 0.028 Uiso calc 0.261(5) A -1
C C24 0.7029(6) -0.0639(7) -0.0430(6) 0.0197(18) Uiso d 0.261(5) A -1
H H24 0.8080 -0.0853 -0.0558 0.024 Uiso calc 0.261(5) A -1
C C25 0.6912(7) 0.0425(7) 0.0225(5) 0.034(2) Uiso d 0.261(5) A -1
H H25 0.7883 0.0939 0.0545 0.041 Uiso calc 0.261(5) A -1
C C26 0.5374(10) 0.0737(5) 0.0413(5) 0.035(2) Uiso d 0.261(5) A -1
H H26 0.5294 0.1464 0.0860 0.042 Uiso calc 0.261(5) A -1
O O3' 0.8337(16) -0.0624(14) -0.0272(11) 0.077(4) Uiso d 0.239(5) A -2
O O4' 0.6299(16) -0.1808(11) -0.1247(9) 0.067(4) Uiso d 0.239(5) A -2
N N4' 0.6860(16) -0.0956(14) -0.0589(12) 0.050(5) Uiso d 0.239(5) A -2
C C21' 0.5619(9) -0.0248(7) -0.0149(7) 0.029(2) Uiso d 0.239(5) A -2
C C22' 0.6144(8) 0.0833(8) 0.0522(7) 0.026(3) Uiso d 0.239(5) A -2
H H22' 0.7288 0.1111 0.0692 0.031 Uiso calc 0.239(5) A -2
C C23' 0.4994(12) 0.1506(6) 0.0943(6) 0.041(3) Uiso d 0.239(5) A -2
H H23' 0.5353 0.2245 0.1401 0.049 Uiso calc 0.239(5) A -2
C C24' 0.3321(11) 0.1099(8) 0.0694(7) 0.026(3) Uiso d 0.239(5) A -2
H H24' 0.2535 0.1560 0.0982 0.031 Uiso calc 0.239(5) A -2
C C25' 0.2796(8) 0.0019(8) 0.0023(6) 0.024(2) Uiso d 0.239(5) A -2
H H25' 0.1652 -0.0259 -0.0147 0.029 Uiso calc 0.239(5) A -2
C C26' 0.3945(11) -0.0655(6) -0.0398(5) 0.020(2) Uiso d 0.239(5) A -2
H H26' 0.3587 -0.1394 -0.0857 0.024 Uiso calc 0.239(5) A -2

loop_
_atom_site_aniso_label
_atom_site_aniso_U_11
_atom_site_aniso_U_22
_atom_site_aniso_U_33
_atom_site_aniso_U_12
_atom_site_aniso_U_13
_atom_site_aniso_U_23
Cu1 0.01073(15) 0.00465(13) 0.00523(13) 0.00414(10) 0.00089(10) 0.00079(9)
N1 0.0142(8) 0.0152(7) 0.0120(7) 0.0067(6) -0.0017(6) -0.0006(6)
N2 0.0131(8) 0.0146(7) 0.0282(9) 0.0054(6) 0.0026(6) 0.0016(7)
N21 0.0107(6) 0.0038(5) 0.0037(5) 0.0046(5) 0.0003(5) 0.0004(4)
N22 0.0120(7) 0.0041(6) 0.0042(6) 0.0043(5) 0.0003(5) 0.0006(4)
C1 0.0116(7) 0.0042(6) 0.0054(6) 0.0040(5) 0.0007(5) 0.0003(5)
C2 0.0189(9) 0.0070(7) 0.0048(7) 0.0055(6) 0.0000(6) -0.0011(5)
C3 0.0160(8) 0.0075(7) 0.0044(6) 0.0051(6) -0.0002(5) 0.0004(5)
C4 0.0096(7) 0.0058(6) 0.0047(6) 0.0036(5) 0.0007(5) 0.0015(5)
C5 0.0087(7) 0.0055(6) 0.0049(6) 0.0032(5) 0.0005(5) 0.0021(5)
C6 0.0114(7) 0.0060(6) 0.0054(6) 0.0046(5) 0.0005(5) 0.0020(5)
C7 0.0201(9) 0.0078(7) 0.0080(7) 0.0084(6) 0.0004(6) 0.0024(6)
C8 0.0221(9) 0.0071(7) 0.0083(7) 0.0092(6) 0.0004(6) 0.0014(6)
C9 0.0132(8) 0.0047(6) 0.0070(7) 0.0057(5) 0.0008(5) 0.0007(5)
C10 0.0111(7) 0.0040(6) 0.0061(6) 0.0042(5) 0.0008(5) 0.0001(5)
C51 0.0091(7) 0.0060(6) 0.0068(6) 0.0040(5) -0.0010(5) 0.0001(5)
C52 0.0098(7) 0.0071(7) 0.0069(6) 0.0033(5) 0.0014(5) 0.0018(5)
C53 0.0103(7) 0.0043(6) 0.0048(6) 0.0037(5) 0.0007(5) 0.0011(5)
C54 0.0091(7) 0.0060(6) 0.0073(7) 0.0032(5) 0.0012(5) 0.0009(5)
C55 0.0124(8) 0.0083(7) 0.0070(7) 0.0037(6) 0.0036(6) 0.0016(5)
C56 0.0150(8) 0.0082(7) 0.0054(6) 0.0044(6) 0.0008(6) 0.0014(5)
C57 0.0137(8) 0.0090(7) 0.0069(7) 0.0045(6) -0.0007(6) -0.0002(5)
C101 0.0098(7) 0.0058(6) 0.0101(7) 0.0042(5) 0.0014(6) 0.0010(5)
C102 0.0109(7) 0.0048(6) 0.0082(7) 0.0030(5) 0.0000(5) -0.0002(5)
C103 0.0126(8) 0.0039(6) 0.0057(6) 0.0042(5) 0.0009(5) -0.0002(5)
C104 0.0100(7) 0.0063(7) 0.0106(7) 0.0039(6) 0.0013(6) 0.0004(5)
C105 0.0108(8) 0.0062(7) 0.0123(7) 0.0018(6) 0.0003(6) -0.0008(6)
C106 0.0127(8) 0.0049(6) 0.0114(7) 0.0038(6) 0.0021(6) -0.0004(5)
C107 0.0131(8) 0.0076(7) 0.0152(8) 0.0028(6) 0.0009(6) 0.0001(6)
O1 0.0328(10) 0.0391(11) 0.0457(12) 0.0103(8) -0.0022(9) 0.0180(9)
O2 0.0235(8) 0.0377(10) 0.0225(8) 0.0011(7) 0.0044(6) 0.0088(7)
N3 0.0139(8) 0.0305(10) 0.0277(9) -0.0015(7) 0.0028(7) 0.0122(8)
C11 0.0135(9) 0.0290(11) 0.0193(9) -0.0047(8) 0.0001(7) 0.0104(8)
C12 0.0147(9) 0.0417(13) 0.0239(10) -0.0056(9) -0.0021(8) 0.0186(10)
C13 0.0200(10) 0.0498(15) 0.0168(10) -0.0131(10) -0.0024(8) 0.0113(10)
C14 0.0297(12) 0.0363(13) 0.0199(10) -0.0125(10) 0.0039(9) 0.0030(9)
C15 0.0359(13) 0.0262(11) 0.0236(11) -0.0056(9) 0.0041(9) 0.0098(9)
C16 0.0242(11) 0.0280(11) 0.0176(9) -0.0040(8) 0.0006(8) 0.0109(8)

loop_
_atom_type_symbol
_atom_type_description
_atom_type_scat_dispersion_real
_atom_type_scat_dispersion_imag
_atom_type_scat_source
C C 0.0015 0.0010 'International Tables Vol C Tables 4.2.6.8 and 6.1.1.4'
H H 0.0000 0.0000 'International Tables Vol C Tables 4.2.6.8 and 6.1.1.4'
N N 0.0034 0.0020 'International Tables Vol C Tables 4.2.6.8 and 6.1.1.4'
O O 0.0062 0.0037 'International Tables Vol C Tables 4.2.6.8 and 6.1.1.4'
Cu Cu 0.3281 0.8399 'International Tables Vol C Tables 4.2.6.8 and 6.1.1.4'

loop_
_geom_angle_atom_site_label_1
_geom_angle_atom_site_label_2
_geom_angle_atom_site_label_3
_geom_angle_site_symmetry_1
_geom_angle_site_symmetry_3
_geom_angle
_geom_angle_publ_flag
N21 Cu1 N21 . 2_566 180.0 yes
N21 Cu1 N22 2_566 2_566 89.84(8) no
N21 Cu1 N22 . 2_566 90.16(8) yes
N21 Cu1 N22 2_566 . 90.16(8) no
N21 Cu1 N22 . . 89.84(8) yes
N22 Cu1 N22 . 2_566 180.0 yes
C1 N21 C4 . . 105.46(14) ?
C1 N21 Cu1 . . 127.15(11) ?
C4 N21 Cu1 . . 127.35(12) ?
C6 N22 C9 . . 105.52(14) ?
C6 N22 Cu1 . . 127.29(11) ?
C9 N22 Cu1 . . 126.86(12) ?
N21 C1 C10 . 2_566 126.02(15) ?
N21 C1 C2 . . 110.28(14) ?
C10 C1 C2 2_566 . 123.70(15) ?
C3 C2 C1 . . 106.98(15) ?
C3 C2 H2 . . 126.5 ?
C1 C2 H2 . . 126.5 ?
C2 C3 C4 . . 106.81(15) ?
C2 C3 H3 . . 126.6 ?
C4 C3 H3 . . 126.6 ?
N21 C4 C5 . . 126.06(15) ?
N21 C4 C3 . . 110.45(15) ?
C5 C4 C3 . . 123.49(15) ?
C6 C5 C4 . . 123.85(15) ?
C6 C5 C53 . . 118.75(15) ?
C4 C5 C53 . . 117.36(14) ?
N22 C6 C5 . . 125.38(15) ?
N22 C6 C7 . . 110.42(14) ?
C5 C6 C7 . . 124.18(15) ?
C8 C7 C6 . . 106.68(15) ?
C8 C7 H7 . . 126.7 ?
C6 C7 H7 . . 126.7 ?
C7 C8 C9 . . 107.17(16) ?
C7 C8 H8 . . 126.4 ?
C9 C8 H8 . . 126.4 ?
N22 C9 C10 . . 125.42(15) ?
N22 C9 C8 . . 110.20(15) ?
C10 C9 C8 . . 124.30(15) ?
C1 C10 C9 2_566 . 124.28(15) ?
C1 C10 C103 2_566 . 117.53(15) ?
C9 C10 C103 . . 118.16(15) ?
C52 C51 C56 . . 120.95(16) ?
C52 C51 C57 . . 118.88(17) ?
C56 C51 C57 . . 120.17(16) ?
C53 C52 C51 . . 120.19(17) ?
C53 C52 H52 . . 119.9 ?
C51 C52 H52 . . 119.9 ?
C52 C53 C54 . . 118.77(16) ?
C52 C53 C5 . . 121.07(16) ?
C54 C53 C5 . . 120.16(15) ?
C55 C54 C53 . . 120.69(16) ?
C55 C54 H54 . . 119.7 ?
C53 C54 H54 . . 119.7 ?
C56 C55 C54 . . 120.64(17) ?
C56 C55 H55 . . 119.7 ?
C54 C55 H55 . . 119.7 ?
C55 C56 C51 . . 118.75(16) ?
C55 C56 H56 . . 120.6 ?
C51 C56 H56 . . 120.6 ?
N1 C57 C51 . . 179.5(2) ?
C102 C101 C106 . . 121.22(17) ?
C102 C101 C107 . . 119.30(18) ?
C106 C101 C107 . . 119.48(16) ?
C103 C102 C101 . . 119.80(18) ?
C103 C102 H102 . . 120.1 ?
C101 C102 H102 . . 120.1 ?
C102 C103 C104 . . 118.85(16) ?
C102 C103 C10 . . 121.02(17) ?
C104 C103 C10 . . 120.12(16) ?
C105 C104 C103 . . 121.07(17) ?
C105 C104 H104 . . 119.5 ?
C103 C104 H104 . . 119.5 ?
C106 C105 C104 . . 120.29(18) ?
C106 C105 H105 . . 119.9 ?
C104 C105 H105 . . 119.9 ?
C105 C106 C101 . . 118.74(16) ?
C105 C106 H106 . . 120.6 ?
C101 C106 H106 . . 120.6 ?
N2 C107 C101 . . 178.9(2) ?
O2 N3 O1 . . 123.8(2) ?
O2 N3 C11 . . 117.9(2) ?
O1 N3 C11 . . 118.4(2) ?
C16 C11 C12 . . 122.6(2) ?
C16 C11 N3 . . 119.0(2) ?
C12 C11 N3 . . 118.5(2) ?
C13 C12 C11 . . 118.1(2) ?
C13 C12 H12 . . 121.0 ?
C11 C12 H12 . . 121.0 ?
C12 C13 C14 . . 120.5(2) ?
C12 C13 H13 . . 119.8 ?
C14 C13 H13 . . 119.8 ?
C13 C14 C15 . . 120.1(2) ?
C13 C14 H14 . . 120.0 ?
C15 C14 H14 . . 120.0 ?
C16 C15 C14 . . 120.4(2) ?
C16 C15 H15 . . 119.8 ?
C14 C15 H15 . . 119.8 ?
C15 C16 C11 . . 118.4(2) ?
C15 C16 H16 . . 120.8 ?
C11 C16 H16 . . 120.8 ?
O4 N4 O3 . . 126.3(11) ?
O4 N4 C21 . . 117.8(8) ?
O3 N4 C21 . . 115.9(9) ?
C22 C21 C26 . . 120.0 ?
C22 C21 N4 . . 119.6(6) ?
C26 C21 N4 . . 120.3(6) ?
C23 C22 C21 . . 120.0 ?
C23 C22 H22 . . 120.0 ?
C21 C22 H22 . . 120.0 ?
C22 C23 C24 . . 120.0 ?
C22 C23 H23 . . 120.0 ?
C24 C23 H23 . . 120.0 ?
C25 C24 C23 . . 120.0 ?
C25 C24 H24 . . 120.0 ?
C23 C24 H24 . . 120.0 ?
C26 C25 C24 . . 120.0 ?
C26 C25 H25 . . 120.0 ?
C24 C25 H25 . . 120.0 ?
C25 C26 C21 . . 120.0 ?
C25 C26 H26 . . 120.0 ?
C21 C26 H26 . . 120.0 ?
O4' N4' O3' . . 126.6(14) ?
O4' N4' C21' . . 114.6(12) ?
O3' N4' C21' . . 118.8(13) ?
C22' C21' C26' . . 120.0 ?
C22' C21' N4' . . 119.3(8) ?
C26' C21' N4' . . 120.7(8) ?
C21' C22' C23' . . 120.0 ?
C21' C22' H22' . . 120.0 ?
C23' C22' H22' . . 120.0 ?
C22' C23' C24' . . 120.0 ?
C22' C23' H23' . . 120.0 ?
C24' C23' H23' . . 120.0 ?
C23' C24' C25' . . 120.0 ?
C23' C24' H24' . . 120.0 ?
C25' C24' H24' . . 120.0 ?
C26' C25' C24' . . 120.0 ?
C26' C25' H25' . . 120.0 ?
C24' C25' H25' . . 120.0 ?
C25' C26' C21' . . 120.0 ?
C25' C26' H26' . . 120.0 ?
C21' C26' H26' . . 120.0 ?

loop_
_geom_bond_atom_site_label_1
_geom_bond_atom_site_label_2
_geom_bond_site_symmetry_2
_geom_bond_distance
_geom_bond_publ_flag
Cu1 N21 2_566 1.9977(17) no
Cu1 N21 . 1.9977(17) yes
Cu1 N22 2_566 2.021(2) no
Cu1 N22 . 2.021(2) yes
N1 C57 . 1.150(3) ?
N2 C107 . 1.153(3) ?
N21 C1 . 1.381(2) ?
N21 C4 . 1.381(2) ?
N22 C6 . 1.381(2) ?
N22 C9 . 1.382(2) ?
C1 C10 2_566 1.394(2) ?
C1 C2 . 1.444(2) ?
C2 C3 . 1.358(2) ?
C2 H2 . 0.9500 ?
C3 C4 . 1.442(2) ?
C3 H3 . 0.9500 ?
C4 C5 . 1.400(2) ?
C5 C6 . 1.397(2) ?
C5 C53 . 1.495(2) ?
C6 C7 . 1.443(2) ?
C7 C8 . 1.360(2) ?
C7 H7 . 0.9500 ?
C8 C9 . 1.441(2) ?
C8 H8 . 0.9500 ?
C9 C10 . 1.397(2) ?
C10 C1 2_566 1.394(2) ?
C10 C103 . 1.495(2) ?
C51 C52 . 1.400(2) ?
C51 C56 . 1.402(3) ?
C51 C57 . 1.442(3) ?
C52 C53 . 1.391(2) ?
C52 H52 . 0.9500 ?
C53 C54 . 1.407(3) ?
C54 C55 . 1.395(2) ?
C54 H54 . 0.9500 ?
C55 C56 . 1.387(3) ?
C55 H55 . 0.9500 ?
C56 H56 . 0.9500 ?
C101 C102 . 1.400(2) ?
C101 C106 . 1.402(3) ?
C101 C107 . 1.444(3) ?
C102 C103 . 1.393(2) ?
C102 H102 . 0.9500 ?
C103 C104 . 1.404(3) ?
C104 C105 . 1.394(2) ?
C104 H104 . 0.9500 ?
C105 C106 . 1.390(3) ?
C105 H105 . 0.9500 ?
C106 H106 . 0.9500 ?
O1 N3 . 1.229(3) ?
O2 N3 . 1.226(3) ?
N3 C11 . 1.474(3) ?
C11 C16 . 1.385(3) ?
C11 C12 . 1.394(3) ?
C12 C13 . 1.387(4) ?
C12 H12 . 0.9500 ?
C13 C14 . 1.389(4) ?
C13 H13 . 0.9500 ?
C14 C15 . 1.396(3) ?
C14 H14 . 0.9500 ?
C15 C16 . 1.384(4) ?
C15 H15 . 0.9500 ?
C16 H16 . 0.9500 ?
O3 N4 . 1.212(11) ?
O4 N4 . 1.188(11) ?
N4 C21 . 1.489(9) ?
C21 C22 . 1.3900 ?
C21 C26 . 1.3900 ?
C22 C23 . 1.3900 ?
C22 H22 . 0.9500 ?
C23 C24 . 1.3900 ?
C23 H23 . 0.9500 ?
C24 C25 . 1.3900 ?
C24 H24 . 0.9500 ?
C25 C26 . 1.3900 ?
C25 H25 . 0.9500 ?
C26 H26 . 0.9500 ?
O3' N4' . 1.242(13) ?
O4' N4' . 1.207(14) ?
N4' C21' . 1.481(11) ?
C21' C22' . 1.3900 ?
C21' C26' . 1.3900 ?
C22' C23' . 1.3900 ?
C22' H22' . 0.9500 ?
C23' C24' . 1.3900 ?
C23' H23' . 0.9500 ?
C24' C25' . 1.3900 ?
C24' H24' . 0.9500 ?
C25' C26' . 1.3900 ?
C25' H25' . 0.9500 ?
C26' H26' . 0.9500 ?

loop_
_geom_hbond_atom_site_label_D
_geom_hbond_atom_site_label_H
_geom_hbond_atom_site_label_A
_geom_hbond_site_symmetry_A
_geom_hbond_distance_DH
_geom_hbond_distance_HA
_geom_hbond_distance_DA
_geom_hbond_angle_DHA
C3 H3 N1 2_667 0.95 2.54 3.463(4) 163.9
C7 H7 N2 2_656 0.95 2.73 3.608(4) 154.6
C55 H55 N1 1_455 0.95 2.83 3.477(3) 125.8
C104 H104 N2 1_455 0.95 2.62 3.316(3) 130.2
C105 H105 N2 1_455 0.95 2.95 3.475(3) 116.0
C106 H106 N1 2_656 0.95 2.51 3.405(3) 156.9
